data_7214750
loop_
_publ_author_name
'Yang, Hui'
'Zhang, Hai-Xia'
'Hou, Duan-Chuan'
'Li, Tie-Hu'
'Zhang, Jian'

_publ_section_title
;
 Assembly between various molecular-building-blocks for network diversity
 of zinc--1,3,5-benzenetricarboxylate frameworks
;
_journal_issue 24
_journal_name_full CrystEngComm
_journal_page_first 8684
_journal_paper_doi 10.1039/c2ce26290h
_journal_volume 14
_journal_year 2012
_chemical_formula_moiety 'C24 H24 N6 O14 Zn3'
_chemical_formula_sum 'C24 H24 N6 O14 Zn3'
_chemical_formula_weight 816.657
_chemical_name_systematic
; 
 ? 
;
_space_group_IT_number 185
_symmetry_cell_setting hexagonal
_symmetry_space_group_name_Hall 'P 6c -2'
_symmetry_space_group_name_H-M 'P 63 c m'
_atom_sites_solution_hydrogens geom
_atom_sites_solution_primary direct
_atom_sites_solution_secondary difmap
_audit_creation_method SHELXL-97
_cell_angle_alpha 90.00
_cell_angle_beta 90.00
_cell_angle_gamma 120.00
_cell_formula_units_Z 6
_cell_length_a 18.5924(8)
_cell_length_b 18.5924(8)
_cell_length_c 17.9643(9)
_cell_measurement_reflns_used 1790
_cell_measurement_temperature 293(2)
_cell_measurement_theta_max 29.1146
_cell_measurement_theta_min 2.4619
_cell_volume 5377.9(4)
_computing_cell_refinement 'SMART and SAINT (Siemens,1994)'
_computing_data_collection 'SMART (Siemens, 1996)'
_computing_data_reduction 'SMART and SAINT (Siemens,1994)'
_computing_molecular_graphics SHELXTL
_computing_publication_material SHELXTL
_computing_structure_refinement SHELXTL
_computing_structure_solution SHELXTL
_diffrn_ambient_temperature 293(2)
_diffrn_detector_area_resol_mean none
_diffrn_measured_fraction_theta_full 0.998
_diffrn_measured_fraction_theta_max 0.998
_diffrn_measurement_device_type 'Bruker P4'
_diffrn_measurement_method '\w scans'
_diffrn_radiation_monochromator graphite
_diffrn_radiation_source 'fine-focus sealed tube'
_diffrn_radiation_type MoK\a
_diffrn_radiation_wavelength 0.71073
_diffrn_reflns_av_R_equivalents 0.0554
_diffrn_reflns_av_sigmaI/netI 0.0557
_diffrn_reflns_limit_h_max 20
_diffrn_reflns_limit_h_min -19
_diffrn_reflns_limit_k_max 18
_diffrn_reflns_limit_k_min -22
_diffrn_reflns_limit_l_max 20
_diffrn_reflns_limit_l_min -21
_diffrn_reflns_number 10873
_diffrn_reflns_theta_full 24.99
_diffrn_reflns_theta_max 24.99
_diffrn_reflns_theta_min 2.47
_diffrn_standards_decay_% none
_diffrn_standards_interval_count none
_diffrn_standards_interval_time none
_diffrn_standards_number none
_exptl_absorpt_coefficient_mu 2.056
_exptl_absorpt_correction_T_max 0.5967
_exptl_absorpt_correction_T_min 0.5330
_exptl_absorpt_correction_type multi-scan
_exptl_absorpt_process_details 'SADABS (Sheldrick, 1996)'
_exptl_crystal_colour colorless
_exptl_crystal_density_diffrn 1.477
_exptl_crystal_density_method 'not measured'
_exptl_crystal_description block
_exptl_crystal_F_000 2358
_exptl_crystal_size_max 0.35
_exptl_crystal_size_mid 0.30
_exptl_crystal_size_min 0.28
_refine_diff_density_max 1.555
_refine_diff_density_min -0.877
_refine_diff_density_rms 0.201
_refine_ls_abs_structure_details 'Flack H D (1983), Acta Cryst. A39, 876-881'
_refine_ls_abs_structure_Flack -0.03(3)
_refine_ls_extinction_method none
_refine_ls_goodness_of_fit_ref 1.087
_refine_ls_hydrogen_treatment constr
_refine_ls_matrix_type full
_refine_ls_number_parameters 229
_refine_ls_number_reflns 3141
_refine_ls_number_restraints 55
_refine_ls_restrained_S_all 1.079
_refine_ls_R_factor_all 0.0849
_refine_ls_R_factor_gt 0.0699
_refine_ls_shift/su_max 0.002
_refine_ls_shift/su_mean 0.000
_refine_ls_structure_factor_coef Fsqd
_refine_ls_weighting_details 'calc w=1/[\s^2^(Fo^2^)+(0.1137P)^2^+0.0000P] where P=(Fo^2^+2Fc^2^)/3'
_refine_ls_weighting_scheme calc
_refine_ls_wR_factor_gt 0.1766
_refine_ls_wR_factor_ref 0.1870
_reflns_number_gt 2492
_reflns_number_total 3141
_reflns_threshold_expression >2sigma(I)
_cod_data_source_file c2ce26290h.txt
_cod_data_source_block 1
_cod_depositor_comments
;
The following automatic conversions were performed:

'_symmetry_cell_setting' value 'Hexagonal' changed to 'hexagonal'
according to
/usr/data/users/saulius/automatic-downloads/retrospective/RSC/lib/dictionaries/cif_core.dic
dictionary named 'cif_core.dic' version 2.4.2 from
2011-04-26.

'_exptl_absorpt_correction_type' value 'Multi-scan'
changed to 'multi-scan' according to
/usr/data/users/saulius/automatic-downloads/retrospective/RSC/lib/dictionaries/cif_core.dic
dictionary named 'cif_core.dic' version 2.4.2 from 2011-04-26.

Automatic conversion script
Id: cif_fix_values 2281 2013-09-26 08:29:07Z andrius 
;
_cod_original_sg_symbol_H-M P6(3)cm
_cod_database_code 7214750

loop_
_symmetry_equiv_pos_as_xyz
'x, y, z'
'-y, x-y, z'
'-x+y, -x, z'
'-x, -y, z+1/2'
'y, -x+y, z+1/2'
'x-y, x, z+1/2'
'-y, -x, z+1/2'
'-x+y, y, z+1/2'
'x, x-y, z+1/2'
'y, x, z'
'x-y, -y, z'
'-x, -x+y, z'

loop_
_atom_site_label
_atom_site_type_symbol
_atom_site_fract_x
_atom_site_fract_y
_atom_site_fract_z
_atom_site_U_iso_or_equiv
_atom_site_adp_type
_atom_site_occupancy
_atom_site_symmetry_multiplicity
_atom_site_calc_flag
_atom_site_refinement_flags
Zn1 Zn 0.90074(6) 0.24296(6) 0.38071(5) 0.0353(3) Uani 1 1 d .
Zn2 Zn 0.65581(7) 0.0000 0.72332(9) 0.0456(4) Uani 1 2 d S
O1 O 0.7925(4) 0.2365(4) 0.3907(5) 0.061(2) Uani 1 1 d .
O2 O 0.8756(5) 0.3610(6) 0.4254(5) 0.076(2) Uani 1 1 d .
O3 O 0.7798(5) 0.0902(6) 0.7103(4) 0.075(3) Uani 1 1 d .
O4 O 0.8489(4) 0.1224(5) 0.8156(3) 0.0504(18) Uani 1 1 d .
O5 O 0.9316(4) 0.2181(4) 0.4790(3) 0.0464(16) Uani 1 1 d .
O6 O 1.0000 0.3396(4) 0.3382(4) 0.0297(19) Uani 1 2 d S
O7 O 0.6325(7) 0.0000 0.6130(7) 0.088(4) Uani 1 2 d S
O8 O 0.6215(7) 0.0920(7) 0.7378(5) 0.095(3) Uani 1 1 d .
C1 C 0.8082(6) 0.3070(7) 0.4113(6) 0.046(2) Uani 1 1 d .
C2 C 0.7329(7) 0.3197(7) 0.4136(7) 0.053(3) Uani 1 1 d .
C3 C 0.7460(6) 0.4002(6) 0.4148(6) 0.046(2) Uani 1 1 d .
H3A H 0.7998 0.4452 0.4163 0.055 Uiso 1 1 calc R
C4 C 0.8442(6) 0.1221(6) 0.7457(4) 0.037(2) Uani 1 1 d .
C5 C 0.9260(5) 0.1683(5) 0.7051(4) 0.035(2) Uani 1 1 d .
C6 C 0.9253(5) 0.1859(6) 0.6277(5) 0.036(2) Uani 1 1 d .
H6A H 0.8756 0.1696 0.6028 0.043 Uiso 1 1 calc R
C7 C 1.0000 0.2276(6) 0.5912(6) 0.030(3) Uani 1 2 d S
C8 C 1.0000 0.2468(7) 0.5083(6) 0.031(3) Uani 1 2 d S
C9 C 1.0000 0.2009(6) 0.7430(6) 0.036(3) Uani 1 2 d S
H9A H 1.0000 0.1949 0.7944 0.043 Uiso 1 2 calc SR
C10 C 0.6781(13) 0.0000 0.5553(13) 0.099(3) Uani 1 2 d SU
C11 C 0.7092(13) 0.0000 0.4300(11) 0.100(3) Uani 1 2 d SU
C12 C 0.7755(13) 0.0000 0.4782(12) 0.100(3) Uani 1 2 d SU
C13 C 0.578(2) 0.114(2) 0.7088(17) 0.256(6) Uani 1 1 d U
C14 C 0.518(3) 0.167(3) 0.6243(18) 0.263(6) Uani 1 1 d U
C15 C 0.489(3) 0.167(3) 0.6992(19) 0.261(6) Uani 1 1 d U
N1 N 0.6484(11) 0.0000 0.4875(10) 0.100(3) Uani 1 2 d SU
N2 N 0.7478(10) 0.0000 0.5566(9) 0.099(3) Uani 1 2 d SU
N3 N 0.5482(19) 0.1013(18) 0.6461(12) 0.256(6) Uani 1 1 d U
N4 N 0.5245(18) 0.138(2) 0.7416(12) 0.259(6) Uani 1 1 d U

loop_
_atom_site_aniso_label
_atom_site_aniso_U_11
_atom_site_aniso_U_22
_atom_site_aniso_U_33
_atom_site_aniso_U_23
_atom_site_aniso_U_13
_atom_site_aniso_U_12
Zn1 0.0400(5) 0.0479(6) 0.0200(4) -0.0030(6) -0.0037(5) 0.0234(4)
Zn2 0.0456(6) 0.0768(12) 0.0247(7) 0.000 -0.0034(6) 0.0384(6)
O1 0.062(4) 0.059(4) 0.080(6) 0.000(4) 0.003(5) 0.044(4)
O2 0.046(5) 0.086(6) 0.095(6) -0.023(5) 0.001(4) 0.031(5)
O3 0.045(4) 0.128(8) 0.029(4) 0.006(4) 0.001(3) 0.027(5)
O4 0.059(4) 0.083(5) 0.024(3) 0.009(3) 0.011(3) 0.046(4)
O5 0.043(4) 0.065(4) 0.019(3) 0.007(3) -0.003(3) 0.018(4)
O6 0.049(5) 0.030(3) 0.016(4) 0.004(3) 0.000 0.024(3)
O7 0.094(6) 0.119(11) 0.058(8) 0.000 -0.016(6) 0.060(6)
O8 0.124(8) 0.134(8) 0.072(7) 0.013(6) 0.013(6) 0.098(7)
C1 0.040(6) 0.052(6) 0.044(5) -0.005(5) 0.001(4) 0.022(5)
C2 0.051(6) 0.055(7) 0.058(6) -0.003(5) 0.003(5) 0.031(6)
C3 0.039(5) 0.047(6) 0.052(6) -0.008(5) -0.006(4) 0.023(5)
C4 0.044(5) 0.053(5) 0.022(4) -0.003(4) -0.003(4) 0.031(5)
C5 0.040(5) 0.046(5) 0.015(4) 0.007(4) 0.008(4) 0.018(4)
C6 0.031(4) 0.060(6) 0.023(4) -0.004(4) -0.001(4) 0.027(4)
C7 0.032(6) 0.037(5) 0.018(5) 0.000(4) 0.000 0.016(3)
C8 0.035(7) 0.040(5) 0.017(5) -0.001(4) 0.000 0.017(4)
C9 0.067(9) 0.033(4) 0.019(6) 0.004(4) 0.000 0.033(4)
C10 0.107(5) 0.140(8) 0.062(6) 0.000 0.009(4) 0.070(4)
C11 0.107(5) 0.140(8) 0.064(6) 0.000 0.010(4) 0.070(4)
C12 0.107(5) 0.140(8) 0.063(6) 0.000 0.010(4) 0.070(4)
C13 0.384(15) 0.449(16) 0.150(9) -0.067(12) -0.083(11) 0.370(14)
C14 0.388(16) 0.453(16) 0.153(10) -0.067(12) -0.082(11) 0.363(14)
C15 0.386(16) 0.452(16) 0.152(10) -0.067(12) -0.082(11) 0.365(14)
N1 0.108(5) 0.140(8) 0.063(6) 0.000 0.009(4) 0.070(4)
N2 0.107(5) 0.140(8) 0.062(6) 0.000 0.010(4) 0.070(4)
N3 0.385(15) 0.449(16) 0.150(10) -0.067(12) -0.084(11) 0.370(14)
N4 0.385(15) 0.451(16) 0.152(9) -0.067(12) -0.082(11) 0.368(14)

loop_
_atom_type_symbol
_atom_type_description
_atom_type_scat_dispersion_real
_atom_type_scat_dispersion_imag
_atom_type_scat_source
C C 0.0033 0.0016 'International Tables Vol C Tables 4.2.6.8 and 6.1.1.4'
H H 0.0000 0.0000 'International Tables Vol C Tables 4.2.6.8 and 6.1.1.4'
N N 0.0061 0.0033 'International Tables Vol C Tables 4.2.6.8 and 6.1.1.4'
O O 0.0106 0.0060 'International Tables Vol C Tables 4.2.6.8 and 6.1.1.4'
Zn Zn 0.2839 1.4301 'International Tables Vol C Tables 4.2.6.8 and 6.1.1.4'

loop_
_geom_angle_atom_site_label_1
_geom_angle_atom_site_label_2
_geom_angle_atom_site_label_3
_geom_angle
_geom_angle_site_symmetry_1
_geom_angle_site_symmetry_3
O4 Zn1 O1 103.4(3) 7_664 .
O4 Zn1 O6 105.3(3) 7_664 .
O1 Zn1 O6 123.6(3) . .
O4 Zn1 O5 107.2(3) 7_664 .
O1 Zn1 O5 108.2(3) . .
O6 Zn1 O5 108.0(3) . .
O7 Zn2 O6 170.0(5) . 6_545
O7 Zn2 O3 92.3(4) . 11
O6 Zn2 O3 94.8(3) 6_545 11
O7 Zn2 O3 92.3(4) . .
O6 Zn2 O3 94.8(3) 6_545 .
O3 Zn2 O3 88.7(6) 11 .
O7 Zn2 O8 88.2(4) . 11
O6 Zn2 O8 84.6(3) 6_545 11
O3 Zn2 O8 91.3(4) 11 11
O3 Zn2 O8 179.4(3) . 11
O7 Zn2 O8 88.2(4) . .
O6 Zn2 O8 84.6(3) 6_545 .
O3 Zn2 O8 179.4(3) 11 .
O3 Zn2 O8 91.3(4) . .
O8 Zn2 O8 88.7(6) 11 .
C1 O1 Zn1 105.5(6) . .
C4 O3 Zn2 139.4(7) . .
C4 O4 Zn1 123.5(6) . 7_665
C8 O5 Zn1 129.8(6) . .
Zn1 O6 Zn1 108.0(3) 12_765 .
Zn1 O6 Zn2 113.9(3) 12_765 5_664
Zn1 O6 Zn2 113.9(3) . 5_664
C10 O7 Zn2 128.4(14) . .
C13 O8 Zn2 139.1(17) . .
O2 C1 O1 123.5(10) . .
O2 C1 C2 121.8(11) . .
O1 C1 C2 114.7(9) . .
C3 C2 C3 119.8(11) 3_665 .
C3 C2 C1 121.2(10) 3_665 .
C3 C2 C1 119.0(10) . .
C2 C3 C2 120.1(11) 2_655 .
C2 C3 H3A 119.9 2_655 .
C2 C3 H3A 119.9 . .
O3 C4 O4 125.0(9) . .
O3 C4 C5 119.4(7) . .
O4 C4 C5 115.6(8) . .
C9 C5 C6 120.1(8) . .
C9 C5 C4 120.9(7) . .
C6 C5 C4 118.6(8) . .
C7 C6 C5 118.1(8) . .
C7 C6 H6A 120.9 . .
C5 C6 H6A 120.9 . .
C6 C7 C6 122.5(10) 12_765 .
C6 C7 C8 118.6(5) 12_765 .
C6 C7 C8 118.6(5) . .
O5 C8 O5 128.1(10) . 12_765
O5 C8 C7 115.9(5) . .
O5 C8 C7 115.9(5) 12_765 .
C5 C9 C5 120.2(10) . 12_765
C5 C9 H9A 119.9 . .
C5 C9 H9A 119.9 12_765 .
N2 C10 O7 128(2) . .
N2 C10 N1 115(2) . .
O7 C10 N1 116(2) . .
C12 C11 N1 102.4(17) . .
C11 C12 N2 105.0(18) . .
O8 C13 N3 130(3) . .
O8 C13 N4 129(3) . .
N3 C13 N4 98(2) . .
C15 C14 N3 92(2) . .
N4 C15 C14 107(3) . .
C10 N1 C11 108.1(19) . .
C10 N2 C12 109.1(18) . .
C13 N3 C14 111(2) . .
C15 N4 C13 118(3) . .

loop_
_geom_bond_atom_site_label_1
_geom_bond_atom_site_label_2
_geom_bond_distance
_geom_bond_site_symmetry_2
Zn1 O4 1.933(6) 7_664
Zn1 O1 1.964(6) .
Zn1 O6 1.975(4) .
Zn1 O5 1.980(6) .
Zn2 O7 2.028(12) .
Zn2 O6 2.066(8) 6_545
Zn2 O3 2.078(8) 11
Zn2 O3 2.078(8) .
Zn2 O8 2.120(9) 11
Zn2 O8 2.120(9) .
O1 C1 1.247(12) .
O2 C1 1.176(12) .
O3 C4 1.217(11) .
O4 C4 1.259(10) .
O4 Zn1 1.933(6) 7_665
O5 C8 1.226(7) .
O6 Zn1 1.975(4) 12_765
O6 Zn2 2.066(8) 5_664
O7 C10 1.34(2) .
O8 C13 1.21(2) .
C1 C2 1.533(15) .
C2 C3 1.359(13) 3_665
C2 C3 1.392(13) .
C3 C2 1.359(13) 2_655
C3 H3A 0.9300 .
C4 C5 1.508(12) .
C5 C9 1.375(10) .
C5 C6 1.430(11) .
C6 C7 1.372(10) .
C6 H6A 0.9300 .
C7 C6 1.372(10) 12_765
C7 C8 1.532(14) .
C8 O5 1.226(7) 12_765
C9 C5 1.375(10) 12_765
C9 H9A 0.9300 .
C10 N2 1.30(3) .
C10 N1 1.34(3) .
C11 C12 1.51(3) .
C11 N1 1.53(3) .
C12 N2 1.50(2) .
C13 N3 1.22(3) .
C13 N4 1.39(3) .
C14 C15 1.45(4) .
C14 N3 1.64(3) .
C15 N4 1.29(3) .

loop_
_platon_squeeze_void_nr
_platon_squeeze_void_average_x
_platon_squeeze_void_average_y
_platon_squeeze_void_average_z
_platon_squeeze_void_volume
_platon_squeeze_void_count_electrons
1 0.000 0.000 0.001 470.3 81.2
2 0.000 0.569 0.057 26.4 10.3
3 0.569 0.000 0.057 26.4 10.5
4 0.431 0.431 0.057 26.7 11.1
5 0.182 0.452 0.046 16.6 3.0
6 0.270 0.818 0.046 16.6 3.1
7 0.452 0.182 0.046 16.5 3.0
8 0.548 0.730 0.046 16.5 3.1
9 0.730 0.548 0.046 16.5 3.3
10 0.818 0.270 0.046 16.5 3.0
11 0.333 0.667 0.065 7.4 -0.3
12 0.667 0.333 0.065 7.4 -0.4
13 0.333 0.667 0.229 21.2 1.0
14 0.667 0.333 0.229 21.2 0.8
15 0.000 0.585 0.322 46.3 35.7
16 0.415 0.415 0.322 45.8 36.6
17 0.585 0.000 0.322 46.3 36.2
18 0.000 0.430 0.558 26.4 11.0
19 0.430 0.000 0.558 26.3 10.6
20 0.570 0.570 0.558 26.2 10.1
21 0.182 0.730 0.546 16.6 3.4
22 0.270 0.452 0.546 16.5 3.3
23 0.452 0.270 0.546 16.5 3.4
24 0.547 0.818 0.546 16.5 3.4
25 0.730 0.182 0.546 16.5 3.3
26 0.818 0.548 0.546 16.5 3.6
27 0.333 0.667 0.565 7.4 -0.7
28 0.667 0.333 0.565 7.4 -0.7
29 0.333 0.667 0.729 21.2 -0.3
30 0.667 0.333 0.729 21.2 -0.4
31 0.000 0.414 0.821 45.8 38.4
32 0.414 0.000 0.821 45.9 37.8
33 0.586 0.586 0.821 45.9 37.5
